data_7129948
loop_
_publ_author_name
'Li, Xia'
'Xie, Jialin'
'Du, Zhenglin'
'Yu, Ruiyang'
'Jia, Jianhua'
'Chen, Zhong'
'Zhu, Kelong'

_publ_section_title
;
 2D and 3D metal-organic frameworks constructed with a mechanically
 rigidified [3]rotaxane ligand.
;
_journal_name_full 'Chemical communications (Cambridge, England)'
_journal_paper_doi 10.1039/d2cc01198k
_journal_year 2022
_chemical_formula_moiety '0.25(C100 H68 N8 O40 Zn8), 2(C18 H36 O6), C2 H8 N'
_chemical_formula_sum 'C63 H97 N3 O22 Zn2'
_chemical_formula_weight 1379.17
_space_group_crystal_system monoclinic
_space_group_IT_number 15
_space_group_name_Hall '-C 2yc'
_space_group_name_H-M_alt 'C 1 2/c 1'
_atom_sites_solution_hydrogens mixed
_audit_creation_date 2022-02-16
_audit_creation_method
;
Olex2 1.2
(compiled 2018.05.29 svn.r3508 for OlexSys, GUI svn.r5506)
;
_audit_update_record
;
2022-02-26 deposited with the CCDC.	2022-03-25 downloaded from the CCDC.
;
_cell_angle_alpha 90
_cell_angle_beta 109.282(3)
_cell_angle_gamma 90
_cell_formula_units_Z 4
_cell_length_a 40.094(2)
_cell_length_b 13.0784(10)
_cell_length_c 18.2044(11)
_cell_measurement_reflns_used 6525
_cell_measurement_temperature 150(2)
_cell_measurement_theta_max 56.950
_cell_measurement_theta_min 3.112
_cell_volume 9010.3(10)
_computing_molecular_graphics 'Olex2 (Dolomanov et al., 2009)'
_computing_publication_material 'Olex2 (Dolomanov et al., 2009)'
_computing_structure_refinement 'ShelXL (Sheldrick, 2015)'
_diffrn_ambient_temperature 150.0
_diffrn_measured_fraction_theta_full 0.981
_diffrn_measured_fraction_theta_max 0.981
_diffrn_measurement_device_type 'Bruker APEX-II CCD'
_diffrn_measurement_method '\f and \w scans'
_diffrn_radiation_type GaK\a
_diffrn_radiation_wavelength 1.34138
_diffrn_reflns_av_R_equivalents 0.0994
_diffrn_reflns_av_unetI/netI 0.0510
_diffrn_reflns_Laue_measured_fraction_full 0.981
_diffrn_reflns_Laue_measured_fraction_max 0.981
_diffrn_reflns_limit_h_max 46
_diffrn_reflns_limit_h_min -46
_diffrn_reflns_limit_k_max 15
_diffrn_reflns_limit_k_min -15
_diffrn_reflns_limit_l_max 20
_diffrn_reflns_limit_l_min -18
_diffrn_reflns_number 47713
_diffrn_reflns_point_group_measured_fraction_full 0.981
_diffrn_reflns_point_group_measured_fraction_max 0.981
_diffrn_reflns_theta_full 50.497
_diffrn_reflns_theta_max 50.497
_diffrn_reflns_theta_min 3.110
_exptl_absorpt_coefficient_mu 0.706
_exptl_absorpt_correction_T_max 0.0400
_exptl_absorpt_correction_T_min 0.0022
_exptl_absorpt_correction_type multi-scan
_exptl_absorpt_process_details
;
 SADABS 2016/2: Krause, L., Herbst-Irmer, R., Sheldrick G.M. & Stalke D.,
 J. Appl. Cryst. 48 (2015) 3-10
;
_exptl_crystal_colour colourless
_exptl_crystal_colour_primary colourless
_exptl_crystal_density_diffrn 1.017
_exptl_crystal_description block
_exptl_crystal_F_000 2928
_exptl_crystal_size_max 0.12
_exptl_crystal_size_mid 0.1
_exptl_crystal_size_min 0.1
_refine_diff_density_max 0.408
_refine_diff_density_min -0.363
_refine_diff_density_rms 0.084
_refine_ls_extinction_method none
_refine_ls_goodness_of_fit_ref 0.949
_refine_ls_hydrogen_treatment constr
_refine_ls_matrix_type full
_refine_ls_number_parameters 462
_refine_ls_number_reflns 7052
_refine_ls_number_restraints 443
_refine_ls_restrained_S_all 0.956
_refine_ls_R_factor_all 0.1890
_refine_ls_R_factor_gt 0.1083
_refine_ls_shift/su_max 0.000
_refine_ls_shift/su_mean 0.000
_refine_ls_structure_factor_coef Fsqd
_refine_ls_weighting_details 'w=1/[\s^2^(Fo^2^)+(0.2000P)^2^] where P=(Fo^2^+2Fc^2^)/3'
_refine_ls_weighting_scheme calc
_refine_ls_wR_factor_gt 0.2765
_refine_ls_wR_factor_ref 0.3550
_reflns_Friedel_coverage 0.000
_reflns_number_gt 2522
_reflns_number_total 7052
_reflns_threshold_expression 'I > 2\s(I)'
_cod_data_source_file d2cc01198k2.cif
_cod_data_source_block b20123104a15251_0m
_cod_database_code 7129948
_shelx_shelxl_version_number 2014/7
_shelx_space_group_comment
;
The symmetry employed for this shelxl refinement is uniquely defined
by the following loop, which should always be used as a source of
symmetry information in preference to the above space-group names.
They are only intended as comments.
;
_shelx_estimated_absorpt_t_max 0.933
_shelx_estimated_absorpt_t_min 0.920
_olex2_refinement_description
;
1. Fixed Uiso
 At 1.2 times of:
  All C(H) groups, All C(H,H) groups, All C(H,H,H,H) groups, All N(H) groups,
  All N(H,H) groups
 At 1.5 times of:
  All C(H,H,H) groups
2. Restrained distances
 C28-C23
 1.52 with sigma of 0.02
 C35-C34
 2.5 with sigma of 0.02
 N2-C34 = N2-C35 = N3-C36 = N3-C37
 1.42 with sigma of 0.02
 C35-C34 = C36-C37
 2.5 with sigma of 0.04
 C33-C20 \\sim C20-C18 \\sim C33-C25 \\sim C25-C18
 with sigma of 0.02
3. Uiso/Uaniso restraints and constraints
C21 \\sim C20 \\sim C33 \\sim C29 \\sim C17 \\sim O10 \\sim C22: within 4A with
sigma of 0.02 and sigma for terminal atoms of 0.04
C34 \\sim N2 \\sim C35 \\sim C31 \\sim C33 \\sim C29 \\sim C30 \\sim Zn1 \\sim
O11 \\sim C37 \\sim C25: within 2A with sigma of 0.015 and sigma for terminal
atoms of 0.015
4. Rigid body (RIGU) restrains
 O11, C31, C23, C28
 with sigma for 1-2 distances of 0.004 and sigma for 1-3 distances of 0.006
 O8, C13
 with sigma for 1-2 distances of 0.005 and sigma for 1-3 distances of 0.01
 All non-hydrogen atoms
 with sigma for 1-2 distances of 0.009 and sigma for 1-3 distances of 0.015
 C17, C25, C33, C18
 with sigma for 1-2 distances of 0.001 and sigma for 1-3 distances of 0.003
5. Others
 Fixed Sof: C18(0.5) H18A(0.5) H18B(0.5) C19(0.5) H19A(0.5) H19B(0.5)
 H20C(0.5) H20D(0.5) H20A(0.5) H20B(0.5) C22(0.5) H22A(0.5) H22B(0.5) H24C(0.5)
 H24D(0.5) H24A(0.5) H24B(0.5) H25C(0.5) H25D(0.5) H25A(0.5) H25B(0.5)
 H26C(0.5) H26D(0.5) H26A(0.5) H26B(0.5) C32(0.5) H32A(0.5) H32B(0.5) C33(0.5)
 H33A(0.5) H33B(0.5) C38(0.5) H38A(0.5) H38B(0.5) N2(0.25) H2A(0.25) H2B(0.25)
 C34(0.25) H34A(0.25) H34B(0.25) H34C(0.25) C35(0.25) H35A(0.25) H35B(0.25)
 H35C(0.25) N3(0.25) H3A(0.25) H3B(0.25) C36(0.25) H36A(0.25) H36B(0.25)
 H36C(0.25) C37(0.25) H37A(0.25) H37B(0.25) H37C(0.25)
6.a Riding coordinates:
 N1(H1), N2(H2A,H2B), C34(H34A,H34B,H34C), C35(H35A,H35B,H35C), N3(H3A,H3B),
 C36(H36A,H36B,H36C), C37(H37A,H37B,H37C)
6.b Secondary CH2 refined with riding coordinates:
 C11(H11A,H11B), C13(H13A,H13B), C14(H14A,H14B), C15(H15A,H15B), C16(H16A,
 H16B), C17(H17A,H17B), C18(H18A,H18B), C19(H19A,H19B), C20(H20C,H20D),
 C20(H20A,H20B), C21(H21A,H21B), C22(H22A,H22B), C23(H23A,H23B), C24(H24C,H24D),
  C24(H24A,H24B), C25(H25C,H25D), C25(H25A,H25B), C26(H26C,H26D), C26(H26A,
 H26B), C27(H27A,H27B), C28(H28A,H28B), C29(H29A,H29B), C30(H30A,H30B),
 C32(H32A,H32B), C33(H33A,H33B), C38(H38A,H38B)
6.c Aromatic/amide H refined with riding coordinates:
 C2(H2), C4(H4), C6(H6), C9(H9), C12(H12), C31(H31)
6.d Fitted hexagon refined as free rotating group:
 C2(C3,C4,C5,C6,C7)
;
_olex2_submission_special_instructions 'No special instructions were received'

loop_
_space_group_symop_operation_xyz
'x, y, z'
'-x, y, -z+1/2'
'x+1/2, y+1/2, z'
'-x+1/2, y+1/2, -z+1/2'
'-x, -y, -z'
'x, -y, z-1/2'
'-x+1/2, -y+1/2, -z'
'x+1/2, -y+1/2, z-1/2'

loop_
_atom_site_label
_atom_site_type_symbol
_atom_site_fract_x
_atom_site_fract_y
_atom_site_fract_z
_atom_site_U_iso_or_equiv
_atom_site_adp_type
_atom_site_occupancy
_atom_site_site_symmetry_order
_atom_site_calc_flag
_atom_site_refinement_flags_posn
_atom_site_refinement_flags_adp
_atom_site_refinement_flags_occupancy
_atom_site_disorder_assembly
_atom_site_disorder_group
Zn1 Zn 0.47146(2) 0.39061(11) 0.80069(6) 0.1398(6) Uani 1 1 d . U . . .
O1 O 0.44610(12) 0.4692(5) 0.7113(3) 0.1379(17) Uani 1 1 d . U . . .
O2 O 0.45272(13) 0.5923(6) 0.3848(3) 0.160(2) Uani 1 1 d . U . . .
O3 O 0.48463(13) 0.4666(5) 0.6487(3) 0.155(2) Uani 1 1 d . U . . .
N1 N 0.34208(16) 0.6590(6) 0.5350(4) 0.142(2) Uani 1 1 d . U . . .
H1 H 0.3450 0.6838 0.5816 0.170 Uiso 1 1 d R . . . .
O4 O 0.40648(16) 0.6922(6) 0.3360(4) 0.165(2) Uani 1 1 d . U . . .
C1 C 0.45535(17) 0.4896(7) 0.6551(5) 0.129(2) Uani 1 1 d . U . . .
C2 C 0.43975(9) 0.5663(4) 0.5218(3) 0.132(2) Uani 1 1 d . U . . .
H2 H 0.4619 0.5440 0.5192 0.158 Uiso 1 1 calc R . . . .
C3 C 0.41599(11) 0.6164(4) 0.4587(2) 0.127(2) Uani 1 1 d G U . . .
C4 C 0.38360(10) 0.6490(4) 0.4625(3) 0.137(3) Uani 1 1 d G U . . .
H4 H 0.3674 0.6832 0.4194 0.165 Uiso 1 1 calc R . . . .
C5 C 0.37498(9) 0.6315(4) 0.5294(3) 0.131(2) Uani 1 1 d G U . . .
C6 C 0.39874(11) 0.5815(4) 0.5925(2) 0.128(2) Uani 1 1 d G U . . .
H6 H 0.3928 0.5696 0.6382 0.153 Uiso 1 1 calc R . . . .
C7 C 0.43112(10) 0.5489(4) 0.5887(2) 0.124(2) Uani 1 1 d G U . . .
C8 C 0.2828(2) 0.7346(8) 0.4905(5) 0.143(3) Uani 1 1 d . U . . .
C9 C 0.2725(2) 0.6750(8) 0.5412(5) 0.148(3) Uani 1 1 d . U . . .
H9 H 0.2876 0.6223 0.5696 0.178 Uiso 1 1 calc R . . . .
C10 C 0.4251(2) 0.6375(8) 0.3870(5) 0.141(3) Uani 1 1 d . U . . .
O5 O 0.2847(4) 0.6717(12) 0.2903(7) 0.249(4) Uani 1 1 d . U . . .
O6 O 0.3381(3) 0.5050(12) 0.6798(8) 0.247(5) Uani 1 1 d . U . . .
C11 C 0.3183(2) 0.7179(9) 0.4771(5) 0.159(3) Uani 1 1 d . U . . .
H11A H 0.3139 0.6838 0.4262 0.190 Uiso 1 1 calc R . . . .
H11B H 0.3292 0.7852 0.4747 0.190 Uiso 1 1 calc R . . . .
O7 O 0.3111(4) 0.8821(11) 0.3258(8) 0.241(4) Uani 1 1 d . U . . .
C12 C 0.2605(2) 0.8080(8) 0.4491(5) 0.153(3) Uani 1 1 d . U . . .
H12 H 0.2672 0.8484 0.4130 0.184 Uiso 1 1 calc R . . . .
C13 C 0.3427(6) 0.664(2) 0.7575(12) 0.300(9) Uani 1 1 d . U . . .
H13A H 0.3166 0.6680 0.7396 0.359 Uiso 1 1 calc R . . . .
H13B H 0.3521 0.6919 0.8111 0.359 Uiso 1 1 calc R . . . .
C14 C 0.3556(6) 0.549(3) 0.7549(15) 0.307(9) Uani 1 1 d . U . . .
H14A H 0.3815 0.5472 0.7660 0.369 Uiso 1 1 calc R . . . .
H14B H 0.3502 0.5077 0.7953 0.369 Uiso 1 1 calc R . . . .
C15 C 0.2822(6) 0.757(2) 0.2404(13) 0.275(8) Uani 1 1 d . U . . .
H15A H 0.2791 0.7339 0.1868 0.330 Uiso 1 1 calc R . . . .
H15B H 0.2617 0.8002 0.2390 0.330 Uiso 1 1 calc R . . . .
C16 C 0.3139(6) 0.8142(16) 0.2701(11) 0.239(6) Uani 1 1 d . U . . .
H16A H 0.3339 0.7671 0.2934 0.287 Uiso 1 1 calc R . . . .
H16B H 0.3184 0.8520 0.2273 0.287 Uiso 1 1 calc R . . . .
C17 C 0.3419(7) 0.9361(17) 0.3584(12) 0.275(6) Uani 1 1 d . U . . .
H17A H 0.3502 0.9638 0.3169 0.330 Uiso 1 1 calc R . . . .
H17B H 0.3604 0.8903 0.3916 0.330 Uiso 1 1 calc R . . . .
C18 C 0.3283(6) 0.988(2) 0.4681(12) 0.206(8) Uani 0.5 1 d D U . A 1
H18A H 0.3073 0.9433 0.4502 0.247 Uiso 0.5 1 calc R . . A 1
H18B H 0.3483 0.9446 0.4989 0.247 Uiso 0.5 1 calc R . . A 1
O8 O 0.3552(3) 0.7143(12) 0.7111(6) 0.254(5) Uani 1 1 d . U . . .
O9 O 0.3280(6) 0.3834(15) 0.5444(13) 0.358(9) Uani 1 1 d . U . . .
C19 C 0.2679(11) 0.403(3) 0.423(2) 0.234(11) Uani 0.5 1 d . U . B 1
H19A H 0.2490 0.3574 0.3910 0.281 Uiso 0.5 1 calc R . . B 1
H19B H 0.2577 0.4433 0.4568 0.281 Uiso 0.5 1 calc R . . B 1
C20 C 0.3225(8) 1.055(2) 0.5163(15) 0.312(6) Uani 1 1 d D U . . .
H20C H 0.3032 1.1007 0.4853 0.375 Uiso 0.5 1 calc R . . A 1
H20D H 0.3439 1.0981 0.5364 0.375 Uiso 0.5 1 calc R . . A 1
H20A H 0.3001 1.0765 0.4763 0.375 Uiso 0.5 1 calc R . . A -1
H20B H 0.3367 1.1182 0.5331 0.375 Uiso 0.5 1 calc R . . A -1
C21 C 0.3137(7) 1.0219(19) 0.5797(14) 0.308(7) Uani 1 1 d . U . . .
H21A H 0.2973 0.9632 0.5643 0.369 Uiso 1 1 calc R . . . .
H21B H 0.3017 1.0775 0.5981 0.369 Uiso 1 1 calc R . . . .
C22 C 0.2472(13) 0.547(3) 0.329(2) 0.265(10) Uani 0.5 1 d . U . B 1
H22A H 0.2427 0.5929 0.3672 0.318 Uiso 0.5 1 calc R . . B 1
H22B H 0.2258 0.5046 0.3048 0.318 Uiso 0.5 1 calc R . . B 1
C23 C 0.3495(6) 0.4065(17) 0.6778(14) 0.286(8) Uani 1 1 d D U . . .
H23A H 0.3534 0.3706 0.7279 0.343 Uiso 1 1 calc R . . . .
H23B H 0.3712 0.4034 0.6634 0.343 Uiso 1 1 calc R . . . .
C24 C 0.2554(5) 0.6107(17) 0.2642(14) 0.269(8) Uani 1 1 d . U . . .
H24C H 0.2585 0.5632 0.2246 0.323 Uiso 0.5 1 calc R . . B 1
H24D H 0.2347 0.6543 0.2382 0.323 Uiso 0.5 1 calc R . . B 1
H24A H 0.2440 0.6152 0.2071 0.323 Uiso 0.5 1 calc R . . B -1
H24B H 0.2379 0.6263 0.2904 0.323 Uiso 0.5 1 calc R . . B -1
C25 C 0.3356(7) 1.0181(19) 0.4042(13) 0.292(6) Uani 1 1 d D U . . .
H25C H 0.3567 1.0627 0.4206 0.350 Uiso 0.5 1 calc R . . A 1
H25D H 0.3155 1.0594 0.3712 0.350 Uiso 0.5 1 calc R . . A 1
H25A H 0.3517 1.0749 0.4031 0.350 Uiso 0.5 1 calc R . . A -1
H25B H 0.3112 1.0428 0.3786 0.350 Uiso 0.5 1 calc R . . A -1
C26 C 0.2978(8) 0.334(2) 0.477(2) 0.333(11) Uani 1 1 d . U . . .
H26C H 0.2864 0.2823 0.5008 0.400 Uiso 0.5 1 calc R . . B 1
H26D H 0.3088 0.2973 0.4438 0.400 Uiso 0.5 1 calc R . . B 1
H26A H 0.3015 0.2596 0.4760 0.400 Uiso 0.5 1 calc R . . B -1
H26B H 0.2748 0.3468 0.4848 0.400 Uiso 0.5 1 calc R . . B -1
O10 O 0.2779(5) 0.4787(14) 0.3679(11) 0.306(6) Uani 1 1 d . U . . .
C27 C 0.3433(6) 0.818(2) 0.7081(11) 0.285(8) Uani 1 1 d . U . . .
H27A H 0.3517 0.8470 0.7613 0.341 Uiso 1 1 calc R . . . .
H27B H 0.3171 0.8185 0.6900 0.341 Uiso 1 1 calc R . . . .
C28 C 0.3177(7) 0.365(2) 0.6142(15) 0.338(11) Uani 1 1 d D U . . .
H28A H 0.3140 0.2919 0.6216 0.406 Uiso 1 1 calc R . . . .
H28B H 0.2960 0.4036 0.6114 0.406 Uiso 1 1 calc R . . . .
C29 C 0.3463(6) 0.9905(17) 0.6436(12) 0.281(6) Uani 1 1 d . U . . .
H29A H 0.3662 1.0306 0.6375 0.337 Uiso 1 1 calc R . . . .
H29B H 0.3435 1.0123 0.6933 0.337 Uiso 1 1 calc R . . . .
C30 C 0.3567(7) 0.8884(19) 0.6519(15) 0.308(8) Uani 1 1 d . U . . .
H30A H 0.3829 0.8866 0.6708 0.370 Uiso 1 1 calc R . . . .
H30B H 0.3487 0.8569 0.5995 0.370 Uiso 1 1 calc R . . . .
O11 O 0.4828(3) 0.2612(7) 0.7874(5) 0.221(3) Uani 1 1 d . U . . .
C31 C 0.5000 0.2267(17) 0.7500 0.231(5) Uani 1 2 d S TU P . .
H31 H 0.5000 0.1541 0.7500 0.278 Uiso 1 2 calc RS T P . .
C32 C 0.2742(8) 0.502(3) 0.291(2) 0.248(11) Uani 0.5 1 d . U . B -1
H32A H 0.2600 0.4476 0.2563 0.298 Uiso 0.5 1 calc R . . B -1
H32B H 0.2978 0.5025 0.2845 0.298 Uiso 0.5 1 calc R . . B -1
C33 C 0.3396(15) 0.998(3) 0.4800(18) 0.287(6) Uani 0.5 1 d D U . A -1
H33A H 0.3324 0.9260 0.4830 0.344 Uiso 0.5 1 calc R . . A -1
H33B H 0.3651 1.0024 0.5100 0.344 Uiso 0.5 1 calc R . . A -1
C38 C 0.2984(18) 0.383(4) 0.402(4) 0.314(19) Uani 0.5 1 d . U . B -1
H38A H 0.3235 0.3983 0.4086 0.377 Uiso 0.5 1 calc R . . B -1
H38B H 0.2907 0.3301 0.3610 0.377 Uiso 0.5 1 calc R . . B -1
N2 N 0.4703(7) 0.322(2) 0.465(2) 0.183(11) Uani 0.25 1 d D U . C 1
H2A H 0.4709 0.3902 0.4555 0.220 Uiso 0.25 1 d R . . C 1
H2B H 0.4905 0.3056 0.5040 0.220 Uiso 0.25 1 d R . . C 1
C34 C 0.4663(12) 0.299(3) 0.386(2) 0.218(13) Uani 0.25 1 d D U . C 1
H34A H 0.4886 0.3030 0.3747 0.327 Uiso 0.25 1 d R . . C 1
H34B H 0.4473 0.3297 0.3429 0.327 Uiso 0.25 1 d R . . C 1
H34C H 0.4606 0.2269 0.3914 0.327 Uiso 0.25 1 d R . . C 1
C35 C 0.4418(10) 0.297(3) 0.494(3) 0.192(12) Uani 0.25 1 d D U . C 1
H35A H 0.4474 0.2379 0.5293 0.288 Uiso 0.25 1 d R . . C 1
H35B H 0.4206 0.2818 0.4496 0.288 Uiso 0.25 1 d R . . C 1
H35C H 0.4376 0.3569 0.5218 0.288 Uiso 0.25 1 d R . . C 1
N3 N 0.4433(8) 0.274(3) 0.4437(19) 0.186(14) Uani 0.25 1 d D U . C -1
H3A H 0.4618 0.2662 0.4888 0.223 Uiso 0.25 1 d R . . C -1
H3B H 0.4502 0.3114 0.4090 0.223 Uiso 0.25 1 d R . . C -1
C36 C 0.4354(19) 0.178(3) 0.399(2) 0.30(3) Uani 0.25 1 d D U . C -1
H36A H 0.4489 0.1207 0.4290 0.443 Uiso 0.25 1 d R . . C -1
H36B H 0.4349 0.1740 0.3452 0.443 Uiso 0.25 1 d R . . C -1
H36C H 0.4112 0.1762 0.4007 0.443 Uiso 0.25 1 d R . . C -1
C37 C 0.4127(10) 0.314(3) 0.458(3) 0.205(13) Uani 0.25 1 d D U . C -1
H37A H 0.4179 0.3400 0.5114 0.308 Uiso 0.25 1 d R . . C -1
H37B H 0.3951 0.2597 0.4485 0.308 Uiso 0.25 1 d R . . C -1
H37C H 0.4036 0.3701 0.4211 0.308 Uiso 0.25 1 d R . . C -1

loop_
_atom_site_aniso_label
_atom_site_aniso_U_11
_atom_site_aniso_U_22
_atom_site_aniso_U_33
_atom_site_aniso_U_23
_atom_site_aniso_U_13
_atom_site_aniso_U_12
Zn1 0.0972(7) 0.2180(14) 0.1108(8) 0.0003(7) 0.0432(5) -0.0118(7)
O1 0.105(3) 0.205(5) 0.120(3) 0.001(3) 0.059(3) 0.006(3)
O2 0.106(3) 0.261(7) 0.127(4) -0.002(4) 0.055(3) 0.026(4)
O3 0.112(3) 0.242(6) 0.120(4) 0.013(4) 0.051(3) 0.037(4)
N1 0.102(4) 0.190(6) 0.146(5) 0.005(4) 0.056(4) 0.022(4)
O4 0.123(4) 0.250(7) 0.129(4) 0.030(4) 0.053(3) 0.033(4)
C1 0.087(4) 0.187(7) 0.122(5) -0.005(5) 0.047(4) 0.004(4)
C2 0.083(3) 0.188(7) 0.132(5) -0.009(5) 0.045(4) 0.000(4)
C3 0.086(3) 0.185(7) 0.124(5) -0.004(5) 0.054(4) 0.007(4)
C4 0.107(4) 0.186(7) 0.130(6) -0.006(5) 0.053(4) 0.014(4)
C5 0.093(4) 0.179(7) 0.134(6) -0.017(5) 0.052(4) 0.001(4)
C6 0.095(4) 0.171(7) 0.119(5) -0.002(4) 0.038(4) 0.012(4)
C7 0.093(4) 0.169(6) 0.119(5) -0.003(4) 0.047(4) 0.007(4)
C8 0.111(5) 0.197(8) 0.138(6) 0.022(6) 0.062(4) 0.020(5)
C9 0.114(5) 0.192(8) 0.146(6) 0.018(6) 0.054(5) 0.022(5)
C10 0.086(4) 0.213(9) 0.126(6) -0.014(6) 0.038(4) 0.008(5)
O5 0.236(10) 0.288(12) 0.210(9) -0.027(8) 0.054(8) 0.027(9)
O6 0.170(7) 0.323(13) 0.276(11) 0.094(10) 0.110(8) 0.037(8)
C11 0.108(5) 0.228(9) 0.155(7) 0.023(6) 0.064(5) 0.035(5)
O7 0.237(10) 0.265(11) 0.216(10) 0.060(8) 0.070(8) 0.035(8)
C12 0.101(4) 0.208(9) 0.158(7) 0.027(6) 0.053(5) 0.030(5)
C13 0.263(19) 0.46(2) 0.190(15) 0.030(15) 0.101(13) 0.084(16)
C14 0.225(17) 0.47(3) 0.259(17) 0.081(18) 0.127(15) 0.056(17)
C15 0.223(15) 0.34(2) 0.246(17) 0.051(15) 0.056(14) 0.039(14)
C16 0.256(16) 0.266(17) 0.200(14) 0.078(11) 0.081(12) 0.067(13)
C17 0.312(13) 0.279(12) 0.243(12) 0.020(9) 0.104(10) -0.008(10)
C18 0.148(15) 0.234(17) 0.198(11) -0.015(10) 0.005(10) -0.019(12)
O8 0.224(9) 0.348(14) 0.192(9) -0.035(8) 0.073(7) 0.087(9)
O9 0.36(2) 0.38(2) 0.359(18) 0.038(15) 0.153(16) -0.051(15)
C19 0.28(3) 0.22(2) 0.20(2) -0.065(16) 0.066(19) 0.006(19)
C20 0.344(13) 0.308(13) 0.271(12) -0.008(10) 0.084(10) 0.013(11)
C21 0.348(14) 0.308(13) 0.267(13) -0.033(11) 0.101(11) 0.022(12)
C22 0.31(2) 0.24(2) 0.25(2) -0.054(15) 0.096(18) 0.021(16)
C23 0.216(14) 0.247(16) 0.41(2) 0.125(15) 0.129(15) 0.036(12)
C24 0.189(13) 0.305(18) 0.280(19) -0.037(14) 0.031(13) 0.027(12)
C25 0.332(14) 0.292(12) 0.258(11) 0.011(9) 0.106(9) 0.000(10)
C26 0.31(2) 0.24(2) 0.44(3) 0.038(19) 0.11(2) 0.012(18)
O10 0.350(18) 0.281(15) 0.288(15) -0.037(12) 0.106(14) 0.018(12)
C27 0.274(18) 0.335(19) 0.207(14) -0.072(13) 0.029(12) 0.094(15)
C28 0.29(2) 0.36(2) 0.40(2) 0.105(17) 0.152(17) -0.030(18)
C29 0.323(13) 0.271(12) 0.245(11) -0.069(10) 0.089(9) 0.048(10)
C30 0.334(16) 0.291(15) 0.271(14) -0.083(12) 0.061(13) 0.028(13)
O11 0.241(7) 0.227(7) 0.241(7) 0.008(5) 0.142(6) 0.014(5)
C31 0.261(12) 0.226(12) 0.286(12) 0.000 0.198(10) 0.000
C32 0.157(17) 0.32(3) 0.25(2) -0.01(2) 0.043(19) -0.009(18)
C33 0.329(13) 0.281(12) 0.257(11) 0.008(9) 0.106(9) 0.007(10)
C38 0.33(4) 0.24(3) 0.37(3) -0.02(2) 0.10(3) -0.02(3)
N2 0.133(13) 0.120(14) 0.32(3) -0.100(18) 0.100(19) -0.042(13)
C34 0.169(17) 0.150(18) 0.34(3) -0.09(2) 0.09(2) -0.023(16)
C35 0.138(14) 0.119(14) 0.33(3) -0.097(18) 0.09(2) -0.038(14)
N3 0.17(2) 0.21(3) 0.15(2) 0.02(2) 0.024(19) 0.10(2)
C36 0.48(8) 0.22(4) 0.11(3) 0.01(2) 0.00(4) 0.14(4)
C37 0.153(16) 0.124(16) 0.34(4) -0.10(2) 0.08(2) -0.039(15)

loop_
_atom_type_symbol
_atom_type_description
_atom_type_scat_dispersion_real
_atom_type_scat_dispersion_imag
_atom_type_scat_source
C C 0.0148 0.0070 'International Tables Vol C Tables 4.2.6.8 and 6.1.1.4'
H H 0.0000 0.0000 'International Tables Vol C Tables 4.2.6.8 and 6.1.1.4'
N N 0.0253 0.0136 'International Tables Vol C Tables 4.2.6.8 and 6.1.1.4'
O O 0.0412 0.0250 'International Tables Vol C Tables 4.2.6.8 and 6.1.1.4'
Zn Zn -2.8023 0.5456 'International Tables Vol C Tables 4.2.6.8 and 6.1.1.4'

loop_
_geom_angle_atom_site_label_1
_geom_angle_atom_site_label_2
_geom_angle_atom_site_label_3
_geom_angle
_geom_angle_site_symmetry_1
_geom_angle_site_symmetry_3
_geom_angle_publ_flag
O1 Zn1 O2 112.1(2) . 6_566 ?
O1 Zn1 O3 105.7(3) . 2_656 ?
O2 Zn1 O3 95.3(2) 6_566 2_656 ?
O11 Zn1 O1 118.8(4) . . ?
O11 Zn1 O2 113.5(4) . 6_566 ?
O11 Zn1 O3 108.3(4) . 2_656 ?
C1 O1 Zn1 127.2(5) . . ?
C10 O2 Zn1 123.0(6) . 6_565 ?
C1 O3 Zn1 142.9(6) . 2_656 ?
C5 N1 H1 109.5 . . ?
C11 N1 H1 111.4 . . ?
C11 N1 C5 120.6(6) . . ?
O1 C1 O3 125.2(7) . . ?
O1 C1 C7 119.5(6) . . ?
O3 C1 C7 115.3(7) . . ?
C3 C2 H2 120.0 . . ?
C3 C2 C7 120.0 . . ?
C7 C2 H2 120.0 . . ?
C2 C3 C4 120.0 . . ?
C2 C3 C10 120.7(4) . . ?
C4 C3 C10 119.3(4) . . ?
C3 C4 H4 120.0 . . ?
C5 C4 C3 120.0 . . ?
C5 C4 H4 120.0 . . ?
C4 C5 N1 122.3(4) . . ?
C4 C5 C6 120.0 . . ?
C6 C5 N1 117.7(4) . . ?
C5 C6 H6 120.0 . . ?
C7 C6 C5 120.0 . . ?
C7 C6 H6 120.0 . . ?
C2 C7 C1 120.7(4) . . ?
C6 C7 C1 119.2(4) . . ?
C6 C7 C2 120.0 . . ?
C9 C8 C11 121.7(8) . . ?
C12 C8 C9 119.1(7) . . ?
C12 C8 C11 119.2(8) . . ?
C8 C9 H9 120.1 . . ?
C8 C9 C12 119.8(8) . 7_566 ?
C12 C9 H9 120.1 7_566 . ?
O2 C10 C3 114.2(8) . . ?
O4 C10 O2 125.0(9) . . ?
O4 C10 C3 120.8(7) . . ?
C24 O5 C15 111.5(17) . . ?
C23 O6 C14 109.7(18) . . ?
N1 C11 C8 113.3(7) . . ?
N1 C11 H11A 108.9 . . ?
N1 C11 H11B 108.9 . . ?
C8 C11 H11A 108.9 . . ?
C8 C11 H11B 108.9 . . ?
H11A C11 H11B 107.7 . . ?
C17 O7 C16 111.6(19) . . ?
C8 C12 C9 121.1(8) . 7_566 ?
C8 C12 H12 119.5 . . ?
C9 C12 H12 119.5 7_566 . ?
H13A C13 H13B 108.8 . . ?
C14 C13 H13A 110.7 . . ?
C14 C13 H13B 110.7 . . ?
O8 C13 H13A 110.7 . . ?
O8 C13 H13B 110.7 . . ?
O8 C13 C14 105.1(19) . . ?
O6 C14 C13 110(2) . . ?
O6 C14 H14A 109.6 . . ?
O6 C14 H14B 109.6 . . ?
C13 C14 H14A 109.6 . . ?
C13 C14 H14B 109.6 . . ?
H14A C14 H14B 108.2 . . ?
O5 C15 H15A 110.2 . . ?
O5 C15 H15B 110.2 . . ?
H15A C15 H15B 108.5 . . ?
C16 C15 O5 107.7(18) . . ?
C16 C15 H15A 110.2 . . ?
C16 C15 H15B 110.2 . . ?
O7 C16 C15 110(2) . . ?
O7 C16 H16A 109.7 . . ?
O7 C16 H16B 109.7 . . ?
C15 C16 H16A 109.7 . . ?
C15 C16 H16B 109.7 . . ?
H16A C16 H16B 108.2 . . ?
O7 C17 H17A 109.8 . . ?
O7 C17 H17B 109.8 . . ?
O7 C17 C25 109(2) . . ?
H17A C17 H17B 108.3 . . ?
C25 C17 H17A 109.8 . . ?
C25 C17 H17B 109.8 . . ?
H18A C18 H18B 106.8 . . ?
C20 C18 H18A 107.0 . . ?
C20 C18 H18B 107.0 . . ?
C20 C18 C25 121(3) . . ?
C25 C18 H18A 107.0 . . ?
C25 C18 H18B 107.0 . . ?
C13 O8 C27 107.9(18) . . ?
C28 O9 C26 104(2) . . ?
H19A C19 H19B 107.2 . . ?
C26 C19 H19A 107.9 . . ?
C26 C19 H19B 107.9 . . ?
O10 C19 H19A 107.9 . . ?
O10 C19 H19B 107.9 . . ?
O10 C19 C26 118(3) . . ?
C38 C19 H19A 106.6 . . ?
C38 C19 H19B 146.3 . . ?
C38 C19 C26 61(3) . . ?
C38 C19 O10 60(3) . . ?
C18 C20 H20C 107.4 . . ?
C18 C20 H20D 107.4 . . ?
C18 C20 H20A 90.9 . . ?
C18 C20 H20B 123.3 . . ?
C18 C20 C21 120(3) . . ?
C18 C20 C33 20(3) . . ?
H20C C20 H20D 106.9 . . ?
H20C C20 H20A 20.9 . . ?
H20C C20 H20B 86.5 . . ?
H20D C20 H20A 125.5 . . ?
H20D C20 H20B 22.3 . . ?
H20A C20 H20B 106.5 . . ?
C21 C20 H20C 107.4 . . ?
C21 C20 H20D 107.4 . . ?
C21 C20 H20A 106.5 . . ?
C21 C20 H20B 106.5 . . ?
C33 C20 H20C 119.3 . . ?
C33 C20 H20D 88.5 . . ?
C33 C20 H20A 106.5 . . ?
C33 C20 H20B 106.5 . . ?
C33 C20 C21 123(3) . . ?
C20 C21 H21A 109.7 . . ?
C20 C21 H21B 109.7 . . ?
C20 C21 C29 110(3) . . ?
H21A C21 H21B 108.2 . . ?
C29 C21 H21A 109.7 . . ?
C29 C21 H21B 109.7 . . ?
H22A C22 H22B 108.2 . . ?
C24 C22 H22A 109.8 . . ?
C24 C22 H22B 109.8 . . ?
C24 C22 C32 62(2) . . ?
O10 C22 H22A 109.8 . . ?
O10 C22 H22B 109.8 . . ?
O10 C22 C24 110(3) . . ?
O10 C22 C32 54(2) . . ?
C32 C22 H22A 148.5 . . ?
C32 C22 H22B 103.0 . . ?
O6 C23 H23A 112.0 . . ?
O6 C23 H23B 112.0 . . ?
O6 C23 C28 98.6(19) . . ?
H23A C23 H23B 109.7 . . ?
C28 C23 H23A 112.0 . . ?
C28 C23 H23B 112.0 . . ?
O5 C24 C22 115(2) . . ?
O5 C24 H24C 108.5 . . ?
O5 C24 H24D 108.5 . . ?
O5 C24 H24A 112.1 . . ?
O5 C24 H24B 112.1 . . ?
O5 C24 C32 98.5(17) . . ?
C22 C24 H24C 108.5 . . ?
C22 C24 H24D 108.5 . . ?
C22 C24 H24A 132.9 . . ?
C22 C24 H24B 52.6 . . ?
C22 C24 C32 60(2) . . ?
H24C C24 H24D 107.5 . . ?
H24C C24 H24A 53.0 . . ?
H24C C24 H24B 139.4 . . ?
H24D C24 H24A 55.9 . . ?
H24D C24 H24B 59.7 . . ?
H24A C24 H24B 109.7 . . ?
C32 C24 H24C 60.2 . . ?
C32 C24 H24D 152.9 . . ?
C32 C24 H24A 112.1 . . ?
C32 C24 H24B 112.1 . . ?
C17 C25 H25C 108.6 . . ?
C17 C25 H25D 108.6 . . ?
C17 C25 H25A 107.9 . . ?
C17 C25 H25B 107.9 . . ?
C18 C25 C17 114(2) . . ?
C18 C25 H25C 108.6 . . ?
C18 C25 H25D 108.6 . . ?
C18 C25 H25A 124.5 . . ?
C18 C25 H25B 92.3 . . ?
C18 C25 C33 19(3) . . ?
H25C C25 H25D 107.6 . . ?
H25C C25 H25A 20.5 . . ?
H25C C25 H25B 124.3 . . ?
H25D C25 H25A 89.0 . . ?
H25D C25 H25B 19.4 . . ?
H25A C25 H25B 107.2 . . ?
C33 C25 C17 117(3) . . ?
C33 C25 H25C 90.4 . . ?
C33 C25 H25D 121.4 . . ?
C33 C25 H25A 107.9 . . ?
C33 C25 H25B 107.9 . . ?
O9 C26 C19 120(2) . . ?
O9 C26 H26C 107.4 . . ?
O9 C26 H26D 107.4 . . ?
O9 C26 H26A 110.3 . . ?
O9 C26 H26B 110.3 . . ?
C19 C26 H26C 107.4 . . ?
C19 C26 H26D 107.4 . . ?
C19 C26 H26A 129.9 . . ?
C19 C26 H26B 55.5 . . ?
H26C C26 H26D 106.9 . . ?
H26C C26 H26A 54.9 . . ?
H26C C26 H26B 58.1 . . ?
H26D C26 H26A 53.3 . . ?
H26D C26 H26B 142.2 . . ?
H26A C26 H26B 108.5 . . ?
C38 C26 O9 107(3) . . ?
C38 C26 C19 55(3) . . ?
C38 C26 H26C 145.4 . . ?
C38 C26 H26D 60.4 . . ?
C38 C26 H26A 110.3 . . ?
C38 C26 H26B 110.3 . . ?
C22 O10 C19 110(3) . . ?
C22 O10 C38 160(3) . . ?
C32 O10 C19 146(2) . . ?
C32 O10 C22 66(2) . . ?
C32 O10 C38 117(3) . . ?
C38 O10 C19 55(3) . . ?
O8 C27 H27A 109.0 . . ?
O8 C27 H27B 109.0 . . ?
O8 C27 C30 113.0(19) . . ?
H27A C27 H27B 107.8 . . ?
C30 C27 H27A 109.0 . . ?
C30 C27 H27B 109.0 . . ?
O9 C28 C23 101(2) . . ?
O9 C28 H28A 111.5 . . ?
O9 C28 H28B 111.5 . . ?
C23 C28 H28A 111.5 . . ?
C23 C28 H28B 111.5 . . ?
H28A C28 H28B 109.3 . . ?
C21 C29 H29A 107.3 . . ?
C21 C29 H29B 107.3 . . ?
H29A C29 H29B 106.9 . . ?
C30 C29 C21 120(2) . . ?
C30 C29 H29A 107.3 . . ?
C30 C29 H29B 107.3 . . ?
C27 C30 H30A 107.8 . . ?
C27 C30 H30B 107.8 . . ?
C29 C30 C27 118(2) . . ?
C29 C30 H30A 107.8 . . ?
C29 C30 H30B 107.8 . . ?
H30A C30 H30B 107.1 . . ?
C31 O11 Zn1 130.4(13) . . ?
O11 C31 O11 136(2) 2_656 . ?
O11 C31 H31 112.0 2_656 . ?
O11 C31 H31 112.0 . . ?
C22 C32 C24 59(2) . . ?
C22 C32 H32A 102.0 . . ?
C22 C32 H32B 150.1 . . ?
C24 C32 H32A 109.2 . . ?
C24 C32 H32B 109.2 . . ?
O10 C32 C22 60(2) . . ?
O10 C32 C24 112(3) . . ?
O10 C32 H32A 109.2 . . ?
O10 C32 H32B 109.2 . . ?
H32A C32 H32B 107.9 . . ?
C20 C33 C25 119(3) . . ?
C20 C33 H33A 107.5 . . ?
C20 C33 H33B 107.5 . . ?
C25 C33 H33A 107.5 . . ?
C25 C33 H33B 107.5 . . ?
H33A C33 H33B 107.0 . . ?
C19 C38 C26 64(3) . . ?
C19 C38 O10 64(3) . . ?
C19 C38 H38A 149.0 . . ?
C19 C38 H38B 104.5 . . ?
C26 C38 H38A 106.5 . . ?
C26 C38 H38B 106.5 . . ?
O10 C38 C26 123(5) . . ?
O10 C38 H38A 106.5 . . ?
O10 C38 H38B 106.5 . . ?
H38A C38 H38B 106.5 . . ?
H2A N2 H2B 107.9 . . ?
C34 N2 H2A 91.0 . . ?
C34 N2 H2B 120.6 . . ?
C34 N2 C35 118.8(19) . . ?
C35 N2 H2A 111.6 . . ?
C35 N2 H2B 105.6 . . ?
N3 N2 H2A 122.1 . . ?
N3 N2 H2B 127.2 . . ?
N3 N2 C34 77(2) . . ?
N3 N2 C35 43(2) . . ?
N2 C34 H34A 113.0 . . ?
N2 C34 H34B 120.9 . . ?
N2 C34 H34C 92.9 . . ?
N2 C34 N3 45.2(15) . . ?
H34A C34 H34B 109.5 . . ?
H34A C34 H34C 109.5 . . ?
H34B C34 H34C 109.5 . . ?
N3 C34 H34A 152.2 . . ?
N3 C34 H34B 98.1 . . ?
N3 C34 H34C 62.9 . . ?
N2 C35 H35A 112.5 . . ?
N2 C35 H35B 108.5 . . ?
N2 C35 H35C 107.3 . . ?
H35A C35 H35B 109.5 . . ?
H35A C35 H35C 109.5 . . ?
H35B C35 H35C 109.5 . . ?
N3 C35 N2 55(2) . . ?
N3 C35 H35A 107.5 . . ?
N3 C35 H35B 58.3 . . ?
N3 C35 H35C 143.0 . . ?
N3 C35 C37 84(4) . . ?
C37 C35 N2 121(4) . . ?
C37 C35 H35A 119.7 . . ?
C37 C35 H35B 30.2 . . ?
C37 C35 H35C 79.3 . . ?
N2 N3 C34 58(2) . . ?
N2 N3 H3A 52.4 . . ?
N2 N3 H3B 59.8 . . ?
N2 N3 C36 130(4) . . ?
N2 N3 C37 119(3) . . ?
C34 N3 H3A 98.1 . . ?
C34 N3 H3B 24.3 . . ?
C35 N3 N2 82(3) . . ?
C35 N3 C34 139(4) . . ?
C35 N3 H3A 58.3 . . ?
C35 N3 H3B 127.4 . . ?
C35 N3 C36 135(5) . . ?
C35 N3 C37 53(3) . . ?
H3A N3 H3B 110.2 . . ?
C36 N3 C34 83(4) . . ?
C36 N3 H3A 111.6 . . ?
C36 N3 H3B 97.9 . . ?
C37 N3 C34 138(4) . . ?
C37 N3 H3A 111.1 . . ?
C37 N3 H3B 113.6 . . ?
C37 N3 C36 112(3) . . ?
N3 C36 H36A 111.8 . . ?
N3 C36 H36B 122.2 . . ?
N3 C36 H36C 92.8 . . ?
H36A C36 H36B 109.5 . . ?
H36A C36 H36C 109.5 . . ?
H36B C36 H36C 109.5 . . ?
C35 C37 N3 43(2) . . ?
C35 C37 H37A 70.7 . . ?
C35 C37 H37B 119.5 . . ?
C35 C37 H37C 127.9 . . ?
N3 C37 H37A 113.3 . . ?
N3 C37 H37B 107.9 . . ?
N3 C37 H37C 107.1 . . ?
H37A C37 H37B 109.5 . . ?
H37A C37 H37C 109.5 . . ?
H37B C37 H37C 109.5 . . ?

loop_
_geom_bond_atom_site_label_1
_geom_bond_atom_site_label_2
_geom_bond_distance
_geom_bond_site_symmetry_2
_geom_bond_publ_flag
Zn1 O1 1.910(6) . ?
Zn1 O2 1.928(5) 6_566 ?
Zn1 O3 1.966(5) 2_656 ?
Zn1 O11 1.789(10) . ?
O1 C1 1.226(8) . ?
O2 Zn1 1.928(5) 6_565 ?
O2 C10 1.268(9) . ?
O3 Zn1 1.966(5) 2_656 ?
O3 C1 1.254(8) . ?
N1 H1 0.8794 . ?
N1 C5 1.403(6) . ?
N1 C11 1.396(10) . ?
O4 C10 1.213(10) . ?
C1 C7 1.494(9) . ?
C2 H2 0.9500 . ?
C2 C3 1.3900 . ?
C2 C7 1.3900 . ?
C3 C4 1.3900 . ?
C3 C10 1.494(10) . ?
C4 H4 0.9500 . ?
C4 C5 1.3900 . ?
C5 C6 1.3900 . ?
C6 H6 0.9500 . ?
C6 C7 1.3900 . ?
C8 C9 1.370(12) . ?
C8 C11 1.540(10) . ?
C8 C12 1.357(12) . ?
C9 H9 0.9500 . ?
C9 C12 1.407(11) 7_566 ?
O5 C15 1.42(2) . ?
O5 C24 1.37(2) . ?
O6 C14 1.43(3) . ?
O6 C23 1.37(2) . ?
C11 H11A 0.9900 . ?
C11 H11B 0.9900 . ?
O7 C16 1.380(19) . ?
O7 C17 1.38(2) . ?
C12 C9 1.407(11) 7_566 ?
C12 H12 0.9500 . ?
C13 H13A 0.9900 . ?
C13 H13B 0.9900 . ?
C13 C14 1.60(3) . ?
C13 O8 1.30(2) . ?
C14 H14A 0.9900 . ?
C14 H14B 0.9900 . ?
C15 H15A 0.9900 . ?
C15 H15B 0.9900 . ?
C15 C16 1.42(2) . ?
C16 H16A 0.9900 . ?
C16 H16B 0.9900 . ?
C17 H17A 0.9900 . ?
C17 H17B 0.9900 . ?
C17 C25 1.43(3) . ?
C18 H18A 0.9900 . ?
C18 H18B 0.9900 . ?
C18 C20 1.32(2) . ?
C18 C25 1.35(2) . ?
O8 C27 1.43(2) . ?
O9 C26 1.55(3) . ?
O9 C28 1.48(3) . ?
C19 H19A 0.9900 . ?
C19 H19B 0.9900 . ?
C19 C26 1.56(4) . ?
C19 O10 1.56(4) . ?
C19 C38 1.43(7) . ?
C20 H20C 0.9900 . ?
C20 H20D 0.9900 . ?
C20 H20A 0.9900 . ?
C20 H20B 0.9900 . ?
C20 C21 1.38(3) . ?
C20 C33 1.33(2) . ?
C21 H21A 0.9900 . ?
C21 H21B 0.9900 . ?
C21 C29 1.49(3) . ?
C22 H22A 0.9900 . ?
C22 H22B 0.9900 . ?
C22 C24 1.56(4) . ?
C22 O10 1.49(4) . ?
C22 C32 1.58(6) . ?
C23 H23A 0.9900 . ?
C23 H23B 0.9900 . ?
C23 C28 1.509(17) . ?
C24 H24C 0.9900 . ?
C24 H24D 0.9900 . ?
C24 H24A 0.9900 . ?
C24 H24B 0.9900 . ?
C24 C32 1.61(4) . ?
C25 H25C 0.9900 . ?
C25 H25D 0.9900 . ?
C25 H25A 0.9900 . ?
C25 H25B 0.9900 . ?
C25 C33 1.36(2) . ?
C26 H26C 0.9900 . ?
C26 H26D 0.9900 . ?
C26 H26A 0.9900 . ?
C26 H26B 0.9900 . ?
C26 C38 1.53(6) . ?
O10 C32 1.40(4) . ?
O10 C38 1.51(6) . ?
C27 H27A 0.9900 . ?
C27 H27B 0.9900 . ?
C27 C30 1.60(3) . ?
C28 H28A 0.9900 . ?
C28 H28B 0.9900 . ?
C29 H29A 0.9900 . ?
C29 H29B 0.9900 . ?
C29 C30 1.39(2) . ?
C30 H30A 0.9900 . ?
C30 H30B 0.9900 . ?
O11 C31 1.207(11) . ?
C31 O11 1.207(11) 2_656 ?
C31 H31 0.9500 . ?
C32 H32A 0.9900 . ?
C32 H32B 0.9900 . ?
C33 H33A 0.9900 . ?
C33 H33B 0.9900 . ?
C38 H38A 0.9900 . ?
C38 H38B 0.9900 . ?
N2 H2A 0.9101 . ?
N2 H2B 0.9095 . ?
N2 C34 1.432(19) . ?
N2 C35 1.443(18) . ?
N2 N3 1.20(4) . ?
C34 H34A 0.9796 . ?
C34 H34B 0.9801 . ?
C34 H34C 0.9805 . ?
C34 N3 1.64(5) . ?
C35 H35A 0.9798 . ?
C35 H35B 0.9805 . ?
C35 H35C 0.9795 . ?
C35 N3 0.98(4) . ?
C35 C37 1.16(6) . ?
N3 H3A 0.9109 . ?
N3 H3B 0.9109 . ?
N3 C36 1.46(2) . ?
N3 C37 1.439(19) . ?
C36 H36A 0.9798 . ?
C36 H36B 0.9795 . ?
C36 H36C 0.9797 . ?
C37 H37A 0.9797 . ?
C37 H37B 0.9794 . ?
C37 H37C 0.9802 . ?

loop_
_geom_torsion_atom_site_label_1
_geom_torsion_atom_site_label_2
_geom_torsion_atom_site_label_3
_geom_torsion_atom_site_label_4
_geom_torsion
_geom_torsion_site_symmetry_1
_geom_torsion_site_symmetry_2
_geom_torsion_site_symmetry_3
_geom_torsion_site_symmetry_4
_geom_torsion_publ_flag
Zn1 O1 C1 O3 -4.3(12) . . . . ?
Zn1 O1 C1 C7 177.4(5) . . . . ?
Zn1 O2 C10 O4 3.5(13) 6_565 . . . ?
Zn1 O2 C10 C3 -177.9(5) 6_565 . . . ?
Zn1 O3 C1 O1 5.9(16) 2_656 . . . ?
Zn1 O3 C1 C7 -175.8(6) 2_656 . . . ?
Zn1 O11 C31 O11 5.0(6) . . . 2_656 ?
O1 Zn1 O11 C31 58.5(10) . . . . ?
O1 C1 C7 C2 -175.0(6) . . . . ?
O1 C1 C7 C6 1.2(9) . . . . ?
O2 Zn1 O11 C31 -166.4(8) 6_566 . . . ?
O3 Zn1 O11 C31 -61.9(10) 2_656 . . . ?
O3 C1 C7 C2 6.6(9) . . . . ?
O3 C1 C7 C6 -177.2(6) . . . . ?
N1 C5 C6 C7 177.3(6) . . . . ?
C2 C3 C4 C5 0.0 . . . . ?
C2 C3 C10 O2 10.7(10) . . . . ?
C2 C3 C10 O4 -170.6(7) . . . . ?
C3 C2 C7 C1 176.2(6) . . . . ?
C3 C2 C7 C6 0.0 . . . . ?
C3 C4 C5 N1 -177.2(6) . . . . ?
C3 C4 C5 C6 0.0 . . . . ?
C4 C3 C10 O2 -170.4(6) . . . . ?
C4 C3 C10 O4 8.3(11) . . . . ?
C4 C5 C6 C7 0.0 . . . . ?
C5 N1 C11 C8 176.3(7) . . . . ?
C5 C6 C7 C1 -176.3(6) . . . . ?
C5 C6 C7 C2 0.0 . . . . ?
C7 C2 C3 C4 0.0 . . . . ?
C7 C2 C3 C10 178.8(6) . . . . ?
C9 C8 C11 N1 -16.8(14) . . . . ?
C9 C8 C12 C9 1.5(16) . . . 7_566 ?
C10 C3 C4 C5 -178.9(6) . . . . ?
O5 C15 C16 O7 -86(2) . . . . ?
O5 C24 C32 C22 114(3) . . . . ?
O5 C24 C32 O10 86(2) . . . . ?
O6 C23 C28 O9 92(2) . . . . ?
C11 N1 C5 C4 -8.9(10) . . . . ?
C11 N1 C5 C6 173.8(7) . . . . ?
C11 C8 C9 C12 -179.1(9) . . . 7_566 ?
C11 C8 C12 C9 179.2(9) . . . 7_566 ?
O7 C17 C25 C18 67(3) . . . . ?
O7 C17 C25 C33 88(4) . . . . ?
C12 C8 C9 C12 -1.4(16) . . . 7_566 ?
C12 C8 C11 N1 165.5(9) . . . . ?
C13 O8 C27 C30 -179.5(19) . . . . ?
C14 O6 C23 C28 155.3(17) . . . . ?
C14 C13 O8 C27 177.4(16) . . . . ?
C15 O5 C24 C22 -154(2) . . . . ?
C15 O5 C24 C32 146(2) . . . . ?
C16 O7 C17 C25 169.1(16) . . . . ?
C17 O7 C16 C15 177.6(16) . . . . ?
C17 C25 C33 C20 -156(4) . . . . ?
C18 C20 C21 C29 80(3) . . . . ?
C18 C20 C33 C25 70(4) . . . . ?
C18 C25 C33 C20 -70(4) . . . . ?
O8 C13 C14 O6 -68(2) . . . . ?
O8 C27 C30 C29 179.2(18) . . . . ?
O9 C26 C38 C19 -115(3) . . . . ?
O9 C26 C38 O10 -90(5) . . . . ?
C19 C26 C38 O10 25(3) . . . . ?
C19 O10 C32 C22 91(5) . . . . ?
C19 O10 C32 C24 119(4) . . . . ?
C19 O10 C38 C26 -25(3) . . . . ?
C20 C18 C25 C17 179(2) . . . . ?
C20 C18 C25 C33 76(4) . . . . ?
C20 C21 C29 C30 -95(3) . . . . ?
C21 C20 C33 C25 155(3) . . . . ?
C21 C29 C30 C27 -92(3) . . . . ?
C22 C24 C32 O10 -29(3) . . . . ?
C22 O10 C32 C24 28(2) . . . . ?
C22 O10 C38 C19 -48(10) . . . . ?
C22 O10 C38 C26 -73(10) . . . . ?
C23 O6 C14 C13 179.4(16) . . . . ?
C24 O5 C15 C16 -178.2(18) . . . . ?
C24 C22 O10 C19 -172(2) . . . . ?
C24 C22 O10 C32 -29(3) . . . . ?
C24 C22 O10 C38 -131(9) . . . . ?
C24 C22 C32 O10 149(3) . . . . ?
C25 C18 C20 C21 177(3) . . . . ?
C25 C18 C20 C33 -76(5) . . . . ?
C26 O9 C28 C23 175(2) . . . . ?
C26 C19 O10 C22 -173(2) . . . . ?
C26 C19 O10 C32 111(5) . . . . ?
C26 C19 O10 C38 23(3) . . . . ?
C26 C19 C38 O10 -157(3) . . . . ?
O10 C19 C26 O9 68(4) . . . . ?
O10 C19 C26 C38 -23(3) . . . . ?
O10 C19 C38 C26 157(3) . . . . ?
O10 C22 C24 O5 -59(3) . . . . ?
O10 C22 C24 C32 26(2) . . . . ?
O10 C22 C32 C24 -149(3) . . . . ?
C28 O9 C26 C19 99(3) . . . . ?
C28 O9 C26 C38 158(3) . . . . ?
C32 C22 C24 O5 -85(2) . . . . ?
C32 C22 O10 C19 -143(2) . . . . ?
C32 C22 O10 C38 -103(10) . . . . ?
C32 O10 C38 C19 -141(3) . . . . ?
C32 O10 C38 C26 -166(4) . . . . ?
C33 C20 C21 C29 58(5) . . . . ?
C38 C19 C26 O9 91(3) . . . . ?
C38 C19 O10 C22 164(3) . . . . ?
C38 C19 O10 C32 88(5) . . . . ?
C38 O10 C32 C22 158(3) . . . . ?
C38 O10 C32 C24 -174(3) . . . . ?
N2 C34 N3 C35 14(6) . . . . ?
N2 C34 N3 C36 -146(3) . . . . ?
N2 C34 N3 C37 99(5) . . . . ?
N2 C35 N3 C34 -12(5) . . . . ?
N2 C35 N3 C36 140(5) . . . . ?
N2 C35 N3 C37 -135(4) . . . . ?
N2 C35 C37 N3 43(3) . . . . ?
N2 N3 C37 C35 -53(4) . . . . ?
C34 N2 C35 N3 11(5) . . . . ?
C34 N2 C35 C37 -45(5) . . . . ?
C34 N2 N3 C35 -170(4) . . . . ?
C34 N2 N3 C36 46(5) . . . . ?
C34 N2 N3 C37 -131(4) . . . . ?
C34 N3 C37 C35 -125(6) . . . . ?
C35 N2 C34 N3 -7(3) . . . . ?
C35 N2 N3 C34 170(4) . . . . ?
C35 N2 N3 C36 -144(6) . . . . ?
C35 N2 N3 C37 40(4) . . . . ?
N3 N2 C35 C37 -55(4) . . . . ?
C36 N3 C37 C35 130(5) . . . . ?
C37 C35 N3 N2 135(4) . . . . ?
C37 C35 N3 C34 123(5) . . . . ?
C37 C35 N3 C36 -85(6) . . . . ?
